data_1508099
loop_
_publ_author_name
'Inokuma, Yasuhide'
'Arai, Tatsuhiko'
'Fujita, Makoto'

_publ_contact_author 'Makoto Fujita'
_publ_section_title
;
 Networked molecular cages as crystalline sponges for fullerenes and other
 guests.
;
_journal_issue 9
_journal_name_full 'Nature chemistry'
_journal_page_first 780
_journal_page_last 783
_journal_paper_doi 10.1038/nchem.742
_journal_volume 2
_journal_year 2010
_chemical_formula_moiety 'C108 H144 N36 Pd6, 4(C6 H4 S4), 12(N O3)'
_chemical_formula_sum 'C132 H160 N48 O36 Pd6 S16'
_chemical_formula_weight 4146.60
_chemical_name_systematic
; 
 ? 
;
_space_group_IT_number 88
_symmetry_cell_setting tetragonal
_symmetry_space_group_name_Hall '-I 4ad'
_symmetry_space_group_name_H-M 'I 41/a :2'
_atom_sites_solution_hydrogens geom
_atom_sites_solution_primary direct
_atom_sites_solution_secondary difmap
_audit_creation_method SHELXL-97
_cell_angle_alpha 90.00
_cell_angle_beta 90.00
_cell_angle_gamma 90.00
_cell_formula_units_Z 4
_cell_length_a 27.886(4)
_cell_length_b 27.886(4)
_cell_length_c 30.086(4)
_cell_measurement_temperature 90(2)
_cell_volume 23396(6)
_computing_cell_refinement 'Bruker SAINT'
_computing_data_collection 'Bruker APEX2'
_computing_data_reduction 'Bruker SAINT'
_computing_molecular_graphics 'Bruker SHELXTL'
_computing_publication_material 'Bruker SHELXTL'
_computing_structure_refinement 'SHELXL-97 (Sheldrick, 1997)'
_computing_structure_solution 'SHELXS-97 (Sheldrick, 1990)'
_diffrn_ambient_temperature 90(2)
_diffrn_measured_fraction_theta_full 0.999
_diffrn_measured_fraction_theta_max 0.999
_diffrn_measurement_device_type 'CCD area detector'
_diffrn_measurement_method 'phi and omega scans'
_diffrn_radiation_monochromator graphite
_diffrn_radiation_source 'fine-focus sealed tube'
_diffrn_radiation_type MoK\a
_diffrn_radiation_wavelength 0.71073
_diffrn_reflns_av_R_equivalents 0.0448
_diffrn_reflns_av_sigmaI/netI 0.0218
_diffrn_reflns_limit_h_max 34
_diffrn_reflns_limit_h_min -34
_diffrn_reflns_limit_k_max 34
_diffrn_reflns_limit_k_min -34
_diffrn_reflns_limit_l_max 37
_diffrn_reflns_limit_l_min -37
_diffrn_reflns_number 119534
_diffrn_reflns_theta_full 26.21
_diffrn_reflns_theta_max 26.21
_diffrn_reflns_theta_min 1.00
_exptl_absorpt_coefficient_mu 0.690
_exptl_absorpt_correction_T_max 0.7993
_exptl_absorpt_correction_T_min 0.7699
_exptl_absorpt_correction_type empirical
_exptl_absorpt_process_details SADABS
_exptl_crystal_colour black
_exptl_crystal_density_diffrn 1.177
_exptl_crystal_density_method 'not measured'
_exptl_crystal_description prism
_exptl_crystal_F_000 10352
_exptl_crystal_size_max 0.4
_exptl_crystal_size_mid 0.35
_exptl_crystal_size_min 0.34
_platon_squeeze_details
;
;
_refine_diff_density_max 2.191
_refine_diff_density_min -1.432
_refine_diff_density_rms 0.108
_refine_ls_extinction_method none
_refine_ls_goodness_of_fit_ref 1.077
_refine_ls_hydrogen_treatment constr
_refine_ls_matrix_type full
_refine_ls_number_parameters 544
_refine_ls_number_reflns 11763
_refine_ls_number_restraints 54
_refine_ls_restrained_S_all 1.112
_refine_ls_R_factor_all 0.0633
_refine_ls_R_factor_gt 0.0535
_refine_ls_shift/su_max 0.000
_refine_ls_shift/su_mean 0.000
_refine_ls_structure_factor_coef Fsqd
_refine_ls_weighting_details 'calc w=1/[\s^2^(Fo^2^)+(0.0639P)^2^+185.2804P] where P=(Fo^2^+2Fc^2^)/3'
_refine_ls_weighting_scheme calc
_refine_ls_wR_factor_gt 0.1380
_refine_ls_wR_factor_ref 0.1457
_reflns_number_gt 9717
_reflns_number_total 11763
_reflns_threshold_expression >2sigma(I)
_cod_data_source_file nchem.742-s5.cif
_cod_data_source_block i4a
_cod_original_sg_symbol_H-M i4(1)/a
_cod_database_code 1508099

loop_
_symmetry_equiv_pos_as_xyz
'x, y, z'
'-x, -y+1/2, z'
'-y+3/4, x+1/4, z+1/4'
'y+1/4, -x+1/4, z+1/4'
'x+1/2, y+1/2, z+1/2'
'-x+1/2, -y+1, z+1/2'
'-y+5/4, x+3/4, z+3/4'
'y+3/4, -x+3/4, z+3/4'
'-x, -y, -z'
'x, y-1/2, -z'
'y-3/4, -x-1/4, -z-1/4'
'-y-1/4, x-1/4, -z-1/4'
'-x+1/2, -y+1/2, -z+1/2'
'x+1/2, y, -z+1/2'
'y-1/4, -x+1/4, -z+1/4'
'-y+1/4, x+1/4, -z+1/4'

loop_
_atom_site_label
_atom_site_type_symbol
_atom_site_fract_x
_atom_site_fract_y
_atom_site_fract_z
_atom_site_U_iso_or_equiv
_atom_site_adp_type
_atom_site_occupancy
_atom_site_symmetry_multiplicity
_atom_site_calc_flag
_atom_site_refinement_flags
Pd1 Pd 0.190450(10) -0.024194(10) 0.127140(9) 0.01702(9) Uani 1 1 d .
N1 N 0.12997(11) -0.00203(11) 0.15861(11) 0.0192(6) Uani 1 1 d .
C1 C 0.13344(13) 0.02650(14) 0.19489(13) 0.0201(7) Uani 1 1 d .
H1 H 0.1643 0.0333 0.2066 0.024 Uiso 1 1 calc R
C2 C 0.09418(13) 0.04576(14) 0.21518(13) 0.0211(8) Uani 1 1 d .
H2 H 0.0978 0.0659 0.2404 0.025 Uiso 1 1 calc R
C3 C 0.04862(13) 0.03557(14) 0.19856(13) 0.0211(8) Uani 1 1 d .
C4 C 0.04472(14) 0.00586(14) 0.16197(13) 0.0217(8) Uani 1 1 d .
H4 H 0.0141 -0.0022 0.1503 0.026 Uiso 1 1 calc R
C5 C 0.08582(14) -0.01204(14) 0.14256(13) 0.0221(8) Uani 1 1 d .
H5 H 0.0830 -0.0320 0.1171 0.027 Uiso 1 1 calc R
C6 C 0.00543(14) 0.05794(14) 0.21864(14) 0.0238(8) Uani 1 1 d .
N2 N 0.01220(12) 0.08564(13) 0.25440(11) 0.0253(7) Uani 1 1 d .
C7 C -0.02752(14) 0.10701(14) 0.26967(13) 0.0235(8) Uani 1 1 d .
N3 N -0.07089(12) 0.10238(12) 0.25245(11) 0.0236(7) Uani 1 1 d .
C8 C -0.07336(14) 0.07378(14) 0.21689(13) 0.0215(8) Uani 1 1 d .
N4 N -0.03679(12) 0.04990(12) 0.19904(11) 0.0233(7) Uani 1 1 d .
N5 N -0.01033(12) 0.20083(12) 0.37989(11) 0.0227(7) Uani 1 1 d .
C9 C 0.02797(15) 0.18034(15) 0.36085(15) 0.0270(9) Uani 1 1 d .
H9 H 0.0590 0.1873 0.3722 0.032 Uiso 1 1 calc R
C10 C 0.02367(15) 0.14937(15) 0.32513(14) 0.0271(9) Uani 1 1 d .
H10 H 0.0513 0.1353 0.3120 0.032 Uiso 1 1 calc R
C11 C -0.02153(14) 0.13932(15) 0.30885(13) 0.0243(8) Uani 1 1 d .
C12 C -0.06127(15) 0.16017(15) 0.32885(15) 0.0282(9) Uani 1 1 d .
H12 H -0.0927 0.1535 0.3184 0.034 Uiso 1 1 calc R
C13 C -0.05396(15) 0.19080(15) 0.36421(14) 0.0269(9) Uani 1 1 d .
H13 H -0.0810 0.2053 0.3779 0.032 Uiso 1 1 calc R
N6 N -0.20980(11) 0.06049(11) 0.15474(11) 0.0194(6) Uani 1 1 d .
C14 C -0.20365(14) 0.08952(14) 0.18968(14) 0.0229(8) Uani 1 1 d .
H14 H -0.2301 0.1077 0.2002 0.028 Uiso 1 1 calc R
C15 C -0.16025(14) 0.09379(15) 0.21069(13) 0.0230(8) Uani 1 1 d .
H15 H -0.1569 0.1146 0.2355 0.028 Uiso 1 1 calc R
C16 C -0.12119(13) 0.06772(14) 0.19562(13) 0.0215(8) Uani 1 1 d .
C17 C -0.12762(14) 0.03739(15) 0.15895(13) 0.0230(8) Uani 1 1 d .
H17 H -0.1018 0.0188 0.1477 0.028 Uiso 1 1 calc R
C18 C -0.17213(14) 0.03529(14) 0.13983(14) 0.0231(8) Uani 1 1 d .
H18 H -0.1765 0.0150 0.1148 0.028 Uiso 1 1 calc R
Pd2 Pd 0.0000 0.2500 0.429412(14) 0.01911(11) Uani 1 2 d S
N7 N 0.25202(12) -0.04736(12) 0.09590(11) 0.0236(7) Uani 1 1 d .
C19 C 0.27014(15) -0.08735(15) 0.12381(14) 0.0272(9) Uani 1 1 d .
H19 H 0.2857 -0.0743 0.1508 0.033 Uiso 1 1 calc R
H19A H 0.2943 -0.1060 0.1070 0.033 Uiso 1 1 calc R
C20 C 0.22933(15) -0.11917(15) 0.13676(15) 0.0282(9) Uani 1 1 d .
H20 H 0.2408 -0.1445 0.1572 0.034 Uiso 1 1 calc R
H20A H 0.2158 -0.1348 0.1100 0.034 Uiso 1 1 calc R
N8 N 0.19149(12) -0.08962(11) 0.15912(11) 0.0217(7) Uani 1 1 d .
C21 C 0.29091(16) -0.01097(16) 0.09122(17) 0.0339(10) Uani 1 1 d .
H21 H 0.3203 -0.0267 0.0810 0.051 Uiso 1 1 calc R
H21A H 0.2967 0.0043 0.1200 0.051 Uiso 1 1 calc R
H21B H 0.2812 0.0134 0.0695 0.051 Uiso 1 1 calc R
C22 C 0.23920(16) -0.06478(16) 0.05076(14) 0.0295(9) Uani 1 1 d .
H22 H 0.2293 -0.0376 0.0323 0.044 Uiso 1 1 calc R
H22A H 0.2128 -0.0878 0.0530 0.044 Uiso 1 1 calc R
H22B H 0.2671 -0.0804 0.0373 0.044 Uiso 1 1 calc R
C23 C 0.20362(17) -0.08263(17) 0.20672(14) 0.0324(10) Uani 1 1 d .
H23 H 0.2064 -0.1139 0.2213 0.049 Uiso 1 1 calc R
H23A H 0.1783 -0.0639 0.2212 0.049 Uiso 1 1 calc R
H23B H 0.2342 -0.0654 0.2091 0.049 Uiso 1 1 calc R
C24 C 0.14528(15) -0.11602(15) 0.15651(16) 0.0296(9) Uani 1 1 d .
H24 H 0.1499 -0.1489 0.1671 0.044 Uiso 1 1 calc R
H24A H 0.1342 -0.1166 0.1256 0.044 Uiso 1 1 calc R
H24B H 0.1213 -0.0999 0.1751 0.044 Uiso 1 1 calc R
N9 N -0.00952(14) 0.20075(13) 0.47962(12) 0.0293(8) Uani 1 1 d .
C25 C 0.03243(18) 0.16877(19) 0.48233(19) 0.0430(12) Uani 1 1 d .
H34 H 0.0617 0.1880 0.4850 0.064 Uiso 1 1 calc R
H35 H 0.0342 0.1490 0.4554 0.064 Uiso 1 1 calc R
H36 H 0.0293 0.1479 0.5084 0.064 Uiso 1 1 calc R
C26 C -0.05252(18) 0.16971(18) 0.47438(19) 0.0409(12) Uani 1 1 d .
H37 H -0.0566 0.1500 0.5011 0.061 Uiso 1 1 calc R
H38 H -0.0483 0.1489 0.4484 0.061 Uiso 1 1 calc R
H39 H -0.0810 0.1898 0.4702 0.061 Uiso 1 1 calc R
C27 C -0.0166(2) 0.22914(18) 0.52072(17) 0.0466(13) Uani 1 1 d .
H40 H -0.0102 0.2088 0.5470 0.056 Uiso 1 1 calc R
H41 H -0.0502 0.2405 0.5224 0.056 Uiso 1 1 calc R
N10 N 0.17524(12) 0.13316(12) 0.27442(12) 0.0261(7) Uani 1 1 d .
O1 O 0.18572(12) 0.10805(11) 0.24124(11) 0.0343(7) Uani 1 1 d .
O2 O 0.20459(12) 0.16318(11) 0.28825(11) 0.0355(7) Uani 1 1 d .
O3 O 0.13582(12) 0.12824(14) 0.29330(12) 0.0429(8) Uani 1 1 d .
C28 C 0.09678(17) 0.19230(17) 0.18961(16) 0.0351(10) Uani 1 1 d .
S1 S 0.09759(5) 0.14849(4) 0.14770(4) 0.0424(3) Uani 1 1 d .
C29 C 0.0344(2) 0.1479(2) 0.1430(2) 0.0568(17) Uani 1 1 d .
H29 H 0.0189 0.1297 0.1206 0.068 Uiso 1 1 calc R
C30 C 0.0097(2) 0.1732(3) 0.1715(2) 0.0614(18) Uani 1 1 d .
H30 H -0.0243 0.1748 0.1698 0.074 Uiso 1 1 calc R
S2 S 0.04058(5) 0.20396(6) 0.21272(5) 0.0513(4) Uani 1 1 d .
C31 C 0.13604(16) 0.21757(16) 0.20112(14) 0.0297(9) Uani 1 1 d .
S3 S 0.19210(4) 0.20867(4) 0.17664(4) 0.0326(2) Uani 1 1 d .
C32 C 0.21821(18) 0.25881(16) 0.20046(16) 0.0348(10) Uani 1 1 d .
H32 H 0.2499 0.2682 0.1929 0.042 Uiso 1 1 calc R
C33 C 0.19261(18) 0.28366(16) 0.22957(15) 0.0340(10) Uani 1 1 d .
H33 H 0.2054 0.3113 0.2438 0.041 Uiso 1 1 calc R
S4 S 0.13459(5) 0.26383(4) 0.24083(4) 0.0383(3) Uani 1 1 d .
N11 N -0.26261(16) 0.04748(17) 0.54021(19) 0.0551(13) Uani 1 1 d DU
O4 O -0.2730(2) 0.00425(19) 0.5456(2) 0.0829(15) Uani 1 1 d DU
O5 O -0.2906(2) 0.0769(2) 0.55391(19) 0.0815(15) Uani 1 1 d DU
O6 O -0.2315(3) 0.0560(3) 0.5122(3) 0.152(3) Uani 1 1 d DU
O10 O -0.16896(16) 0.32910(15) 0.49926(14) 0.0546(10) Uani 1 1 d DU
O11 O -0.2118(3) 0.2579(2) 0.5184(3) 0.142(3) Uani 1 1 d DU
N13 N -0.1985(3) 0.3043(2) 0.5230(2) 0.093(2) Uani 1 1 d DU
O12 O -0.2270(3) 0.3201(2) 0.5557(2) 0.123(3) Uani 1 1 d DU

loop_
_atom_site_aniso_label
_atom_site_aniso_U_11
_atom_site_aniso_U_22
_atom_site_aniso_U_33
_atom_site_aniso_U_23
_atom_site_aniso_U_13
_atom_site_aniso_U_12
Pd1 0.01514(15) 0.01468(15) 0.02123(16) -0.00091(10) 0.00000(10) 0.00095(10)
N1 0.0162(15) 0.0196(15) 0.0218(16) -0.0013(12) -0.0023(12) 0.0019(12)
C1 0.0173(18) 0.0220(18) 0.0211(18) -0.0006(15) -0.0017(14) 0.0017(14)
C2 0.0188(18) 0.0212(18) 0.0234(19) -0.0061(15) -0.0007(15) -0.0005(14)
C3 0.0177(18) 0.0203(18) 0.025(2) -0.0037(15) 0.0005(15) 0.0019(14)
C4 0.0179(18) 0.0233(19) 0.0240(19) -0.0017(15) -0.0033(15) -0.0009(15)
C5 0.0237(19) 0.0210(18) 0.0217(19) -0.0052(15) -0.0040(15) 0.0021(15)
C6 0.0185(18) 0.025(2) 0.028(2) -0.0017(16) -0.0013(15) -0.0002(15)
N2 0.0214(17) 0.0297(18) 0.0249(17) -0.0088(14) -0.0015(13) 0.0024(14)
C7 0.0231(19) 0.0226(19) 0.025(2) -0.0012(15) -0.0021(15) -0.0001(15)
N3 0.0193(16) 0.0252(17) 0.0265(17) -0.0043(14) 0.0000(13) 0.0019(13)
C8 0.0191(18) 0.0211(18) 0.0243(19) 0.0000(15) 0.0004(15) 0.0014(14)
N4 0.0189(16) 0.0235(17) 0.0274(17) -0.0056(14) 0.0009(13) 0.0017(13)
N5 0.0223(17) 0.0210(16) 0.0248(17) -0.0027(13) -0.0011(13) 0.0008(13)
C9 0.0202(19) 0.028(2) 0.032(2) -0.0056(17) -0.0009(16) 0.0011(16)
C10 0.022(2) 0.030(2) 0.030(2) -0.0049(17) -0.0033(16) 0.0034(16)
C11 0.024(2) 0.026(2) 0.023(2) -0.0033(16) 0.0005(16) 0.0020(16)
C12 0.021(2) 0.029(2) 0.034(2) -0.0047(18) -0.0045(17) 0.0024(16)
C13 0.023(2) 0.029(2) 0.030(2) -0.0079(17) 0.0032(16) 0.0031(16)
N6 0.0179(15) 0.0187(15) 0.0215(16) 0.0006(12) -0.0012(12) -0.0011(12)
C14 0.0177(18) 0.0240(19) 0.027(2) -0.0017(16) 0.0019(15) 0.0019(15)
C15 0.0198(19) 0.027(2) 0.0217(19) -0.0045(15) -0.0003(15) 0.0008(15)
C16 0.0170(18) 0.0213(19) 0.026(2) 0.0018(15) 0.0006(15) 0.0022(14)
C17 0.0195(18) 0.027(2) 0.0224(19) -0.0039(15) 0.0016(15) 0.0013(15)
C18 0.0223(19) 0.0217(19) 0.025(2) -0.0024(15) 0.0036(15) 0.0000(15)
Pd2 0.0219(2) 0.0153(2) 0.0202(2) 0.000 0.000 0.00007(15)
N7 0.0209(16) 0.0232(17) 0.0268(18) -0.0017(14) 0.0020(13) 0.0012(13)
C19 0.024(2) 0.027(2) 0.031(2) -0.0004(17) -0.0023(16) 0.0073(16)
C20 0.028(2) 0.023(2) 0.034(2) 0.0008(17) 0.0025(17) 0.0097(16)
N8 0.0208(16) 0.0192(16) 0.0250(17) 0.0005(13) 0.0011(13) 0.0028(12)
C21 0.024(2) 0.031(2) 0.046(3) -0.002(2) 0.0073(19) -0.0043(18)
C22 0.029(2) 0.036(2) 0.023(2) -0.0022(17) 0.0053(17) 0.0053(18)
C23 0.038(2) 0.035(2) 0.024(2) 0.0045(18) -0.0009(18) 0.0046(19)
C24 0.027(2) 0.0199(19) 0.042(2) 0.0050(17) 0.0030(18) -0.0012(16)
N9 0.035(2) 0.0242(17) 0.0288(19) 0.0040(14) 0.0043(15) -0.0005(15)
C25 0.036(3) 0.039(3) 0.054(3) 0.021(2) 0.001(2) 0.008(2)
C26 0.036(3) 0.034(2) 0.053(3) 0.016(2) 0.010(2) -0.002(2)
C27 0.072(4) 0.035(3) 0.033(3) 0.001(2) 0.006(2) -0.003(3)
N10 0.0245(17) 0.0245(17) 0.0292(18) 0.0021(14) -0.0069(14) 0.0028(14)
O1 0.0358(17) 0.0313(16) 0.0357(17) -0.0096(13) 0.0005(14) -0.0048(13)
O2 0.0361(17) 0.0306(16) 0.0398(18) -0.0052(14) -0.0123(14) -0.0060(13)
O3 0.0268(17) 0.060(2) 0.0416(19) -0.0026(17) 0.0034(14) -0.0008(15)
C28 0.035(2) 0.035(2) 0.035(2) 0.0037(19) -0.0054(19) -0.0067(19)
S1 0.0553(8) 0.0320(6) 0.0398(7) 0.0010(5) -0.0174(6) -0.0094(5)
C29 0.062(4) 0.052(3) 0.056(4) 0.021(3) -0.033(3) -0.025(3)
C30 0.041(3) 0.068(4) 0.075(5) 0.023(4) -0.019(3) -0.013(3)
S2 0.0321(6) 0.0603(9) 0.0616(9) 0.0125(7) -0.0012(6) -0.0035(6)
C31 0.035(2) 0.028(2) 0.026(2) 0.0006(17) -0.0052(18) 0.0003(18)
S3 0.0324(6) 0.0297(6) 0.0356(6) -0.0013(4) -0.0041(5) -0.0021(4)
C32 0.039(3) 0.028(2) 0.038(3) 0.0032(19) -0.015(2) -0.0031(19)
C33 0.044(3) 0.026(2) 0.032(2) 0.0006(18) -0.012(2) -0.0053(19)
S4 0.0445(7) 0.0358(6) 0.0345(6) -0.0049(5) -0.0025(5) 0.0036(5)
N11 0.036(2) 0.046(3) 0.083(4) 0.002(3) -0.023(2) 0.005(2)
O4 0.079(3) 0.077(3) 0.093(4) 0.009(3) -0.001(3) -0.001(3)
O5 0.086(4) 0.079(3) 0.080(3) -0.009(3) -0.010(3) -0.011(3)
O6 0.106(5) 0.114(5) 0.235(8) 0.087(5) 0.046(5) -0.029(4)
O10 0.062(2) 0.054(2) 0.048(2) 0.0021(18) 0.0080(19) -0.0169(19)
O11 0.181(6) 0.105(5) 0.141(5) -0.074(4) -0.093(5) 0.079(4)
N13 0.103(5) 0.082(4) 0.092(5) -0.003(4) -0.004(4) 0.007(4)
O12 0.193(6) 0.096(4) 0.078(4) -0.041(3) -0.026(4) 0.082(4)

loop_
_atom_type_symbol
_atom_type_description
_atom_type_scat_dispersion_real
_atom_type_scat_dispersion_imag
_atom_type_scat_source
C C 0.0033 0.0016 'International Tables Vol C Tables 4.2.6.8 and 6.1.1.4'
H H 0.0000 0.0000 'International Tables Vol C Tables 4.2.6.8 and 6.1.1.4'
N N 0.0061 0.0033 'International Tables Vol C Tables 4.2.6.8 and 6.1.1.4'
O O 0.0106 0.0060 'International Tables Vol C Tables 4.2.6.8 and 6.1.1.4'
S S 0.1246 0.1234 'International Tables Vol C Tables 4.2.6.8 and 6.1.1.4'
Pd Pd -0.9988 1.0072 'International Tables Vol C Tables 4.2.6.8 and 6.1.1.4'

loop_
_geom_angle_atom_site_label_1
_geom_angle_atom_site_label_2
_geom_angle_atom_site_label_3
_geom_angle
_geom_angle_site_symmetry_1
_geom_angle_site_symmetry_3
N1 Pd1 N6 86.58(13) . 16
N1 Pd1 N7 179.20(14) . .
N6 Pd1 N7 94.15(13) 16 .
N1 Pd1 N8 93.64(13) . .
N6 Pd1 N8 179.69(14) 16 .
N7 Pd1 N8 85.63(13) . .
C5 N1 C1 118.3(3) . .
C5 N1 Pd1 121.8(3) . .
C1 N1 Pd1 119.7(2) . .
N1 C1 C2 122.3(3) . .
N1 C1 H1 118.8 . .
C2 C1 H1 118.8 . .
C1 C2 C3 119.4(4) . .
C1 C2 H2 120.3 . .
C3 C2 H2 120.3 . .
C4 C3 C2 118.6(3) . .
C4 C3 C6 120.8(3) . .
C2 C3 C6 120.5(3) . .
C5 C4 C3 119.3(4) . .
C5 C4 H4 120.4 . .
C3 C4 H4 120.4 . .
N1 C5 C4 122.0(4) . .
N1 C5 H5 119.0 . .
C4 C5 H5 119.0 . .
N4 C6 N2 125.2(4) . .
N4 C6 C3 117.7(4) . .
N2 C6 C3 117.1(3) . .
C6 N2 C7 114.6(3) . .
N3 C7 N2 125.4(4) . .
N3 C7 C11 118.1(4) . .
N2 C7 C11 116.6(3) . .
C7 N3 C8 114.8(3) . .
N4 C8 N3 125.6(4) . .
N4 C8 C16 117.1(3) . .
N3 C8 C16 117.3(3) . .
C8 N4 C6 114.4(3) . .
C13 N5 C9 119.1(4) . .
C13 N5 Pd2 121.7(3) . .
C9 N5 Pd2 119.0(3) . .
N5 C9 C10 121.9(4) . .
N5 C9 H9 119.0 . .
C10 C9 H9 119.0 . .
C11 C10 C9 118.8(4) . .
C11 C10 H10 120.6 . .
C9 C10 H10 120.6 . .
C10 C11 C12 119.3(4) . .
C10 C11 C7 120.3(4) . .
C12 C11 C7 120.4(4) . .
C13 C12 C11 118.4(4) . .
C13 C12 H12 120.8 . .
C11 C12 H12 120.8 . .
N5 C13 C12 122.5(4) . .
N5 C13 H13 118.8 . .
C12 C13 H13 118.8 . .
C14 N6 C18 118.7(3) . .
C14 N6 Pd1 119.4(3) . 15
C18 N6 Pd1 121.8(3) . 15
N6 C14 C15 121.9(4) . .
N6 C14 H14 119.1 . .
C15 C14 H14 119.1 . .
C14 C15 C16 119.8(4) . .
C14 C15 H15 120.1 . .
C16 C15 H15 120.1 . .
C15 C16 C17 118.3(4) . .
C15 C16 C8 120.3(4) . .
C17 C16 C8 121.4(3) . .
C18 C17 C16 118.2(4) . .
C18 C17 H17 120.9 . .
C16 C17 H17 120.9 . .
N6 C18 C17 123.2(4) . .
N6 C18 H18 118.4 . .
C17 C18 H18 118.4 . .
N5 Pd2 N5 86.48(19) . 2
N5 Pd2 N9 179.24(15) . 2
N5 Pd2 N9 93.96(14) 2 2
N5 Pd2 N9 93.96(14) . .
N5 Pd2 N9 179.23(15) 2 .
N9 Pd2 N9 85.6(2) 2 .
C19 N7 C22 110.7(3) . .
C19 N7 C21 108.5(3) . .
C22 N7 C21 108.1(3) . .
C19 N7 Pd1 105.1(2) . .
C22 N7 Pd1 108.6(2) . .
C21 N7 Pd1 115.8(3) . .
N7 C19 C20 109.5(3) . .
N7 C19 H19 109.8 . .
C20 C19 H19 109.8 . .
N7 C19 H19A 109.8 . .
C20 C19 H19A 109.8 . .
H19 C19 H19A 108.2 . .
C19 C20 N8 109.1(3) . .
C19 C20 H20 109.9 . .
N8 C20 H20 109.9 . .
C19 C20 H20A 109.9 . .
N8 C20 H20A 109.9 . .
H20 C20 H20A 108.3 . .
C23 N8 C24 108.3(3) . .
C23 N8 C20 110.2(3) . .
C24 N8 C20 108.3(3) . .
C23 N8 Pd1 109.7(3) . .
C24 N8 Pd1 113.6(2) . .
C20 N8 Pd1 106.7(2) . .
N7 C21 H21 109.5 . .
N7 C21 H21A 109.5 . .
H21 C21 H21A 109.5 . .
N7 C21 H21B 109.5 . .
H21 C21 H21B 109.5 . .
H21A C21 H21B 109.5 . .
N7 C22 H22 109.5 . .
N7 C22 H22A 109.5 . .
H22 C22 H22A 109.5 . .
N7 C22 H22B 109.5 . .
H22 C22 H22B 109.5 . .
H22A C22 H22B 109.5 . .
N8 C23 H23 109.5 . .
N8 C23 H23A 109.5 . .
H23 C23 H23A 109.5 . .
N8 C23 H23B 109.5 . .
H23 C23 H23B 109.5 . .
H23A C23 H23B 109.5 . .
N8 C24 H24 109.5 . .
N8 C24 H24A 109.5 . .
H24 C24 H24A 109.5 . .
N8 C24 H24B 109.5 . .
H24 C24 H24B 109.5 . .
H24A C24 H24B 109.5 . .
C25 N9 C27 112.5(4) . .
C25 N9 C26 107.1(4) . .
C27 N9 C26 107.0(4) . .
C25 N9 Pd2 110.0(3) . .
C27 N9 Pd2 105.8(3) . .
C26 N9 Pd2 114.5(3) . .
N9 C25 H34 109.5 . .
N9 C25 H35 109.5 . .
H34 C25 H35 109.5 . .
N9 C25 H36 109.5 . .
H34 C25 H36 109.5 . .
H35 C25 H36 109.5 . .
N9 C26 H37 109.5 . .
N9 C26 H38 109.5 . .
H37 C26 H38 109.5 . .
N9 C26 H39 109.5 . .
H37 C26 H39 109.5 . .
H38 C26 H39 109.5 . .
N9 C27 C27 109.6(4) . 2
N9 C27 H40 109.7 . .
C27 C27 H40 109.7 2 .
N9 C27 H41 109.7 . .
C27 C27 H41 109.7 2 .
H40 C27 H41 108.2 . .
O2 N10 O3 120.2(4) . .
O2 N10 O1 119.3(4) . .
O3 N10 O1 120.5(4) . .
C31 C28 S2 122.0(4) . .
C31 C28 S1 122.5(4) . .
S2 C28 S1 115.3(3) . .
C28 S1 C29 92.9(3) . .
C30 C29 S1 117.9(5) . .
C30 C29 H29 121.0 . .
S1 C29 H29 121.0 . .
C29 C30 S2 118.3(5) . .
C29 C30 H30 120.9 . .
S2 C30 H30 120.9 . .
C30 S2 C28 94.0(3) . .
C28 C31 S3 123.0(4) . .
C28 C31 S4 122.6(4) . .
S3 C31 S4 114.3(3) . .
C32 S3 C31 95.0(2) . .
C33 C32 S3 118.0(4) . .
C33 C32 H32 121.0 . .
S3 C32 H32 121.0 . .
C32 C33 S4 117.5(4) . .
C32 C33 H33 121.2 . .
S4 C33 H33 121.2 . .
C33 S4 C31 94.6(2) . .
O5 N11 O6 124.1(6) . .
O5 N11 O4 117.5(6) . .
O6 N11 O4 115.8(6) . .
O10 N13 O12 127.4(7) . .
O10 N13 O11 129.1(7) . .
O12 N13 O11 103.1(6) . .

loop_
_geom_bond_atom_site_label_1
_geom_bond_atom_site_label_2
_geom_bond_distance
_geom_bond_site_symmetry_2
Pd1 N1 2.030(3) .
Pd1 N6 2.036(3) 16
Pd1 N7 2.061(3) .
Pd1 N8 2.063(3) .
N1 C5 1.352(5) .
N1 C1 1.354(5) .
C1 C2 1.364(5) .
C1 H1 0.9500 .
C2 C3 1.395(5) .
C2 H2 0.9500 .
C3 C4 1.382(5) .
C3 C6 1.485(5) .
C4 C5 1.380(5) .
C4 H4 0.9500 .
C5 H5 0.9500 .
C6 N4 1.336(5) .
C6 N2 1.338(5) .
N2 C7 1.339(5) .
C7 N3 1.322(5) .
C7 C11 1.493(5) .
N3 C8 1.336(5) .
C8 N4 1.331(5) .
C8 C16 1.489(5) .
N5 C13 1.335(5) .
N5 C9 1.340(5) .
N5 Pd2 2.045(3) .
C9 C10 1.384(6) .
C9 H9 0.9500 .
C10 C11 1.381(6) .
C10 H10 0.9500 .
C11 C12 1.389(6) .
C12 C13 1.379(6) .
C12 H12 0.9500 .
C13 H13 0.9500 .
N6 C14 1.338(5) .
N6 C18 1.341(5) .
N6 Pd1 2.036(3) 15
C14 C15 1.371(5) .
C14 H14 0.9500 .
C15 C16 1.386(5) .
C15 H15 0.9500 .
C16 C17 1.402(6) .
C17 C18 1.370(6) .
C17 H17 0.9500 .
C18 H18 0.9500 .
Pd2 N5 2.045(3) 2
Pd2 N9 2.059(4) 2
Pd2 N9 2.059(4) .
N7 C19 1.485(5) .
N7 C22 1.486(5) .
N7 C21 1.492(5) .
C19 C20 1.495(6) .
C19 H19 0.9900 .
C19 H19A 0.9900 .
C20 N8 1.498(5) .
C20 H20 0.9900 .
C20 H20A 0.9900 .
N8 C23 1.484(5) .
N8 C24 1.486(5) .
C21 H21 0.9800 .
C21 H21A 0.9800 .
C21 H21B 0.9800 .
C22 H22 0.9800 .
C22 H22A 0.9800 .
C22 H22B 0.9800 .
C23 H23 0.9800 .
C23 H23A 0.9800 .
C23 H23B 0.9800 .
C24 H24 0.9800 .
C24 H24A 0.9800 .
C24 H24B 0.9800 .
N9 C25 1.473(6) .
N9 C27 1.481(6) .
N9 C26 1.487(6) .
C25 H34 0.9800 .
C25 H35 0.9800 .
C25 H36 0.9800 .
C26 H37 0.9800 .
C26 H38 0.9800 .
C26 H39 0.9800 .
C27 C27 1.486(11) 2
C27 H40 0.9900 .
C27 H41 0.9900 .
N10 O2 1.242(5) .
N10 O3 1.245(5) .
N10 O1 1.254(5) .
C28 C31 1.347(6) .
C28 S2 1.745(5) .
C28 S1 1.756(5) .
S1 C29 1.768(7) .
C29 C30 1.307(10) .
C29 H29 0.9500 .
C30 S2 1.735(7) .
C30 H30 0.9500 .
C31 S3 1.746(5) .
C31 S4 1.759(5) .
S3 C32 1.732(5) .
C32 C33 1.326(7) .
C32 H32 0.9500 .
C33 S4 1.743(5) .
C33 H33 0.9500 .
N11 O5 1.205(6) .
N11 O6 1.233(7) .
N11 O4 1.250(6) .
O10 N13 1.292(6) .
O11 N13 1.354(7) .
N13 O12 1.339(7) .

loop_
_geom_torsion_atom_site_label_1
_geom_torsion_atom_site_label_2
_geom_torsion_atom_site_label_3
_geom_torsion_atom_site_label_4
_geom_torsion
_geom_torsion_site_symmetry_1
_geom_torsion_site_symmetry_4
N6 Pd1 N1 C5 92.3(3) 16 .
N7 Pd1 N1 C5 -110(11) . .
N8 Pd1 N1 C5 -87.5(3) . .
N6 Pd1 N1 C1 -82.9(3) 16 .
N7 Pd1 N1 C1 75(11) . .
N8 Pd1 N1 C1 97.4(3) . .
C5 N1 C1 C2 -0.9(6) . .
Pd1 N1 C1 C2 174.4(3) . .
N1 C1 C2 C3 0.7(6) . .
C1 C2 C3 C4 0.4(6) . .
C1 C2 C3 C6 -177.0(4) . .
C2 C3 C4 C5 -1.2(6) . .
C6 C3 C4 C5 176.2(4) . .
C1 N1 C5 C4 0.0(6) . .
Pd1 N1 C5 C4 -175.2(3) . .
C3 C4 C5 N1 1.0(6) . .
C4 C3 C6 N4 -2.7(6) . .
C2 C3 C6 N4 174.6(4) . .
C4 C3 C6 N2 179.0(4) . .
C2 C3 C6 N2 -3.7(6) . .
N4 C6 N2 C7 -1.7(6) . .
C3 C6 N2 C7 176.5(4) . .
C6 N2 C7 N3 0.3(6) . .
C6 N2 C7 C11 -178.5(4) . .
N2 C7 N3 C8 -0.2(6) . .
C11 C7 N3 C8 178.6(4) . .
C7 N3 C8 N4 1.5(6) . .
C7 N3 C8 C16 -179.1(3) . .
N3 C8 N4 C6 -2.6(6) . .
C16 C8 N4 C6 178.0(3) . .
N2 C6 N4 C8 2.8(6) . .
C3 C6 N4 C8 -175.4(4) . .
C13 N5 C9 C10 0.6(6) . .
Pd2 N5 C9 C10 -175.4(3) . .
N5 C9 C10 C11 -0.2(7) . .
C9 C10 C11 C12 -0.4(6) . .
C9 C10 C11 C7 178.5(4) . .
N3 C7 C11 C10 -173.1(4) . .
N2 C7 C11 C10 5.8(6) . .
N3 C7 C11 C12 5.8(6) . .
N2 C7 C11 C12 -175.3(4) . .
C10 C11 C12 C13 0.7(6) . .
C7 C11 C12 C13 -178.3(4) . .
C9 N5 C13 C12 -0.3(6) . .
Pd2 N5 C13 C12 175.5(3) . .
C11 C12 C13 N5 -0.3(7) . .
C18 N6 C14 C15 -0.6(6) . .
Pd1 N6 C14 C15 -175.9(3) 15 .
N6 C14 C15 C16 0.3(6) . .
C14 C15 C16 C17 -0.1(6) . .
C14 C15 C16 C8 177.2(4) . .
N4 C8 C16 C15 -176.0(4) . .
N3 C8 C16 C15 4.6(6) . .
N4 C8 C16 C17 1.3(6) . .
N3 C8 C16 C17 -178.2(4) . .
C15 C16 C17 C18 0.3(6) . .
C8 C16 C17 C18 -177.0(4) . .
C14 N6 C18 C17 0.7(6) . .
Pd1 N6 C18 C17 176.0(3) 15 .
C16 C17 C18 N6 -0.6(6) . .
C13 N5 Pd2 N5 -92.9(3) . 2
C9 N5 Pd2 N5 82.9(3) . 2
C13 N5 Pd2 N9 33(12) . 2
C9 N5 Pd2 N9 -152(12) . 2
C13 N5 Pd2 N9 87.7(3) . .
C9 N5 Pd2 N9 -96.5(3) . .
N1 Pd1 N7 C19 4(11) . .
N6 Pd1 N7 C19 161.8(3) 16 .
N8 Pd1 N7 C19 -18.4(3) . .
N1 Pd1 N7 C22 123(11) . .
N6 Pd1 N7 C22 -79.7(3) 16 .
N8 Pd1 N7 C22 100.1(3) . .
N1 Pd1 N7 C21 -115(11) . .
N6 Pd1 N7 C21 42.1(3) 16 .
N8 Pd1 N7 C21 -138.1(3) . .
C22 N7 C19 C20 -73.1(4) . .
C21 N7 C19 C20 168.5(3) . .
Pd1 N7 C19 C20 44.0(4) . .
N7 C19 C20 N8 -55.2(4) . .
C19 C20 N8 C23 -82.7(4) . .
C19 C20 N8 C24 159.0(3) . .
C19 C20 N8 Pd1 36.3(4) . .
N1 Pd1 N8 C23 -70.0(3) . .
N6 Pd1 N8 C23 153(100) 16 .
N7 Pd1 N8 C23 109.7(3) . .
N1 Pd1 N8 C24 51.4(3) . .
N6 Pd1 N8 C24 -86(28) 16 .
N7 Pd1 N8 C24 -128.9(3) . .
N1 Pd1 N8 C20 170.7(3) . .
N6 Pd1 N8 C20 34(27) 16 .
N7 Pd1 N8 C20 -9.6(3) . .
N5 Pd2 N9 C25 72.8(3) . .
N5 Pd2 N9 C25 -52(12) 2 .
N9 Pd2 N9 C25 -107.8(4) 2 .
N5 Pd2 N9 C27 -165.4(3) . .
N5 Pd2 N9 C27 69(12) 2 .
N9 Pd2 N9 C27 13.9(3) 2 .
N5 Pd2 N9 C26 -47.8(3) . .
N5 Pd2 N9 C26 -173(100) 2 .
N9 Pd2 N9 C26 131.5(4) 2 .
C25 N9 C27 C27 80.2(6) . 2
C26 N9 C27 C27 -162.5(5) . 2
Pd2 N9 C27 C27 -39.9(6) . 2
C31 C28 S1 C29 -163.7(4) . .
S2 C28 S1 C29 11.9(3) . .
C28 S1 C29 C30 -6.0(5) . .
S1 C29 C30 S2 -2.0(7) . .
C29 C30 S2 C28 8.9(6) . .
C31 C28 S2 C30 162.9(4) . .
S1 C28 S2 C30 -12.8(3) . .
S2 C28 C31 S3 -176.8(3) . .
S1 C28 C31 S3 -1.5(6) . .
S2 C28 C31 S4 0.9(6) . .
S1 C28 C31 S4 176.3(3) . .
C28 C31 S3 C32 170.1(4) . .
S4 C31 S3 C32 -7.8(3) . .
C31 S3 C32 C33 5.2(4) . .
S3 C32 C33 S4 -0.6(5) . .
C32 C33 S4 C31 -4.2(4) . .
C28 C31 S4 C33 -170.4(4) . .
S3 C31 S4 C33 7.6(3) . .

loop_
_platon_squeeze_void_nr
_platon_squeeze_void_average_x
_platon_squeeze_void_average_y
_platon_squeeze_void_average_z
_platon_squeeze_void_volume
_platon_squeeze_void_count_electrons
_platon_squeeze_void_content
1 0.468 -0.006 0.003 7920 2960 ' '
